data_2019263
loop_
_publ_author_name
'Wang, Jun-Feng'
'Guo, Wen-Jing'
'Deng, Fan-Zheng'

_publ_section_title
;
 A fivefold interpenetrating diamondoid framework constructed by flexible
 dipyridyl and dicarboxylate ligands
;
_journal_coeditor_code YP3048
_journal_issue 11
_journal_name_full 'Acta Crystallographica Section C'
_journal_page_first 1328
_journal_page_last 1331
_journal_paper_doi 10.1107/S0108270113027182
_journal_volume 69
_journal_year 2013
_chemical_formula_iupac '[Cd (C10 H8 O4) (C20 H16 N2) (H2 O)]'
_chemical_formula_moiety 'C30 H26 Cd N2 O5'
_chemical_formula_sum 'C30 H26 Cd N2 O5'
_chemical_formula_weight 606.94
_chemical_name_systematic
Poly[aqua{\m~2~-1,4-bis[2-(pyridin-4-yl)ethenyl]benzene-\k^2^<i>N</i>:<i>N</i>'}[\m~4~-2,2'-(1,4-phenylene)diacetato-\k^4^<i>O</i>,<i>O</i>':<i>O</i>'',<i>O</i>''']cadmium(II)]
_space_group_IT_number 15
_symmetry_cell_setting monoclinic
_symmetry_space_group_name_Hall '-C 2yc'
_symmetry_space_group_name_H-M 'C 1 2/c 1'
_atom_sites_solution_hydrogens geom
_atom_sites_solution_primary direct
_atom_sites_solution_secondary difmap
_audit_creation_method SHELXL97
_cell_angle_alpha 90.00
_cell_angle_beta 101.26(3)
_cell_angle_gamma 90.00
_cell_formula_units_Z 4
_cell_length_a 18.537(4)
_cell_length_b 16.886(3)
_cell_length_c 8.3534(17)
_cell_measurement_reflns_used 6132
_cell_measurement_temperature 223(2)
_cell_measurement_theta_max 27.4894
_cell_measurement_theta_min 3.0048
_cell_volume 2564.4(9)
_computing_cell_refinement 'SAINT (Bruker, 1999)'
_computing_data_collection 'SMART (Bruker, 1997)'
_computing_data_reduction 'SAINT (Bruker, 1999)'
_computing_molecular_graphics 'SHELXTL (Sheldrick, 2008)'
_computing_publication_material
;
SHELXTL (Sheldrick, 2008) and PLATON (Spek, 2009)
;
_computing_structure_refinement 'SHELXTL (Sheldrick, 2008)'
_computing_structure_solution 'SHELXTL (Sheldrick, 2008)'
_diffrn_ambient_temperature 223(2)
_diffrn_measured_fraction_theta_full 0.996
_diffrn_measured_fraction_theta_max 0.996
_diffrn_measurement_device_type 'Bruker SMART CCD area-detector'
_diffrn_measurement_method '\f and \w'
_diffrn_radiation_monochromator graphite
_diffrn_radiation_source 'fine-focus sealed tube'
_diffrn_radiation_type MoK\a
_diffrn_radiation_wavelength 0.71073
_diffrn_reflns_av_R_equivalents 0.0333
_diffrn_reflns_av_sigmaI/netI 0.0322
_diffrn_reflns_limit_h_max 17
_diffrn_reflns_limit_h_min -24
_diffrn_reflns_limit_k_max 21
_diffrn_reflns_limit_k_min -20
_diffrn_reflns_limit_l_max 9
_diffrn_reflns_limit_l_min -10
_diffrn_reflns_number 11458
_diffrn_reflns_theta_full 27.49
_diffrn_reflns_theta_max 27.49
_diffrn_reflns_theta_min 3.16
_diffrn_standards_decay_% 0
_diffrn_standards_interval_count 0
_diffrn_standards_interval_time 0
_diffrn_standards_number 0
_exptl_absorpt_coefficient_mu 0.896
_exptl_absorpt_correction_T_max 0.8773
_exptl_absorpt_correction_T_min 0.8412
_exptl_absorpt_correction_type multi-scan
_exptl_absorpt_process_details '(SADABS; Bruker, 1997)'
_exptl_crystal_colour yellow
_exptl_crystal_density_diffrn 1.572
_exptl_crystal_density_method 'not measured'
_exptl_crystal_description block
_exptl_crystal_F_000 1232
_exptl_crystal_size_max 0.20
_exptl_crystal_size_mid 0.17
_exptl_crystal_size_min 0.15
_refine_diff_density_max 1.190
_refine_diff_density_min -0.640
_refine_ls_extinction_coef 0.0073(4)
_refine_ls_extinction_expression Fc^*^=kFc[1+0.001xFc^2^\l^3^/sin(2\q)]^-1/4^
_refine_ls_extinction_method 'SHELXTL (Sheldrick, 2008)'
_refine_ls_goodness_of_fit_ref 1.135
_refine_ls_hydrogen_treatment constr
_refine_ls_matrix_type full
_refine_ls_number_parameters 174
_refine_ls_number_reflns 2937
_refine_ls_number_restraints 0
_refine_ls_restrained_S_all 1.135
_refine_ls_R_factor_all 0.0376
_refine_ls_R_factor_gt 0.0324
_refine_ls_shift/su_max 0.000
_refine_ls_shift/su_mean 0.000
_refine_ls_structure_factor_coef Fsqd
_refine_ls_weighting_details 'calc w = 1/[\s^2^(Fo^2^)+(0.0429P)^2^+0.0000P] where P=(Fo^2^+2Fc^2^)/3'
_refine_ls_weighting_scheme calc
_refine_ls_wR_factor_gt 0.0746
_refine_ls_wR_factor_ref 0.0767
_reflns_number_gt 2641
_reflns_number_total 2937
_reflns_threshold_expression I>2\s(I)
_cod_data_source_file yp3048.cif
_cod_data_source_block I
_cod_original_sg_symbol_H-M 'C 2/c'
_cod_database_code 2019263

loop_
_symmetry_equiv_pos_as_xyz
'x, y, z'
'-x, y, -z+1/2'
'x+1/2, y+1/2, z'
'-x+1/2, y+1/2, -z+1/2'
'-x, -y, -z'
'x, -y, z-1/2'
'-x+1/2, -y+1/2, -z'
'x+1/2, -y+1/2, z-1/2'

loop_
_atom_site_type_symbol
_atom_site_label
_atom_site_fract_x
_atom_site_fract_y
_atom_site_fract_z
_atom_site_U_iso_or_equiv
_atom_site_adp_type
_atom_site_calc_flag
_atom_site_refinement_flags
_atom_site_occupancy
_atom_site_symmetry_multiplicity
Cd Cd1 0.0000 0.371789(12) -0.2500 0.02882(11) Uani d S 1 2
N N1 0.12006(11) 0.38606(11) -0.0941(2) 0.0344(4) Uani d . 1 1
O O1 -0.04623(11) 0.26880(10) -0.1026(2) 0.0438(4) Uani d . 1 1
O O2 -0.04436(11) 0.38739(10) 0.0024(2) 0.0413(4) Uani d . 1 1
O O3 0.0000 0.51095(14) -0.2500 0.0431(6) Uani d S 1 2
H H1W -0.0151 0.5424 -0.3289 0.065 Uiso d R 1 1
C C1 0.17741(14) 0.34306(15) -0.1179(3) 0.0383(5) Uani d . 1 1
H H1 0.1698 0.3046 -0.2010 0.046 Uiso calc R 1 1
C C2 0.24752(14) 0.35233(15) -0.0264(3) 0.0388(5) Uani d . 1 1
H H2 0.2861 0.3205 -0.0482 0.047 Uiso calc R 1 1
C C3 0.26146(13) 0.40866(14) 0.0984(3) 0.0348(5) Uani d . 1 1
C C4 0.20107(14) 0.45446(14) 0.1198(3) 0.0395(6) Uani d . 1 1
H H4 0.2071 0.4942 0.2002 0.047 Uiso calc R 1 1
C C5 0.13303(14) 0.44152(14) 0.0238(3) 0.0378(5) Uani d . 1 1
H H5 0.0935 0.4730 0.0413 0.045 Uiso calc R 1 1
C C6 0.33442(14) 0.41656(15) 0.2006(3) 0.0384(5) Uani d . 1 1
H H6 0.3665 0.3731 0.2057 0.046 Uiso calc R 1 1
C C7 0.35898(14) 0.48043(15) 0.2871(3) 0.0380(5) Uani d . 1 1
H H7 0.3269 0.5240 0.2788 0.046 Uiso calc R 1 1
C C8 0.43147(13) 0.48958(14) 0.3944(3) 0.0342(5) Uani d . 1 1
C C9 0.45649(14) 0.56443(14) 0.4483(3) 0.0371(5) Uani d . 1 1
H H9 0.4267 0.6087 0.4141 0.045 Uiso calc R 1 1
C C10 0.47621(14) 0.42438(14) 0.4496(3) 0.0374(5) Uani d . 1 1
H H10 0.4604 0.3729 0.4170 0.045 Uiso calc R 1 1
C C11 -0.20096(14) 0.18840(15) 0.0389(3) 0.0409(6) Uani d . 1 1
H H11 -0.1679 0.1459 0.0644 0.049 Uiso calc R 1 1
C C12 -0.17611(13) 0.26537(15) 0.0695(3) 0.0359(5) Uani d . 1 1
C C13 -0.22592(15) 0.32652(15) 0.0292(3) 0.0426(6) Uani d . 1 1
H H13 -0.2099 0.3791 0.0483 0.051 Uiso calc R 1 1
C C14 -0.09549(14) 0.28267(17) 0.1395(3) 0.0430(6) Uani d . 1 1
H H14A -0.0707 0.2340 0.1845 0.052 Uiso calc R 1 1
H H14B -0.0917 0.3215 0.2279 0.052 Uiso calc R 1 1
C C15 -0.05847(12) 0.31506(14) 0.0051(3) 0.0325(5) Uani d . 1 1

loop_
_atom_site_aniso_label
_atom_site_aniso_U_11
_atom_site_aniso_U_22
_atom_site_aniso_U_33
_atom_site_aniso_U_12
_atom_site_aniso_U_13
_atom_site_aniso_U_23
Cd1 0.02084(15) 0.02927(16) 0.03468(16) 0.000 0.00127(9) 0.000
N1 0.0245(11) 0.0354(10) 0.0402(10) 0.0001(8) -0.0010(8) 0.0020(8)
O1 0.0516(12) 0.0328(9) 0.0510(10) -0.0015(8) 0.0198(8) 0.0004(7)
O2 0.0469(11) 0.0355(9) 0.0410(9) -0.0082(8) 0.0069(8) -0.0027(7)
O3 0.0539(17) 0.0311(12) 0.0397(12) 0.000 -0.0025(11) 0.000
C1 0.0313(14) 0.0361(12) 0.0438(13) 0.0012(10) -0.0020(10) -0.0029(10)
C2 0.0260(13) 0.0395(13) 0.0486(14) 0.0043(10) 0.0014(10) -0.0018(10)
C3 0.0251(12) 0.0355(12) 0.0408(12) -0.0042(10) -0.0013(9) 0.0030(9)
C4 0.0320(14) 0.0390(13) 0.0443(13) 0.0005(10) 0.0000(10) -0.0059(10)
C5 0.0279(13) 0.0381(13) 0.0449(13) 0.0040(10) 0.0012(10) -0.0012(10)
C6 0.0240(13) 0.0440(14) 0.0447(13) -0.0002(10) 0.0011(10) -0.0016(10)
C7 0.0288(13) 0.0390(13) 0.0444(13) -0.0013(10) 0.0028(10) 0.0013(10)
C8 0.0259(13) 0.0377(13) 0.0374(11) -0.0027(10) 0.0024(9) -0.0012(9)
C9 0.0300(13) 0.0329(12) 0.0456(13) 0.0015(10) 0.0006(10) 0.0006(9)
C10 0.0307(14) 0.0330(12) 0.0460(13) -0.0049(10) 0.0012(10) -0.0033(9)
C11 0.0355(14) 0.0407(13) 0.0465(13) 0.0005(11) 0.0082(11) 0.0047(10)
C12 0.0298(13) 0.0481(14) 0.0303(11) -0.0074(10) 0.0075(9) 0.0014(9)
C13 0.0410(15) 0.0361(13) 0.0507(14) -0.0090(11) 0.0091(11) -0.0013(10)
C14 0.0332(14) 0.0570(16) 0.0380(13) -0.0088(12) 0.0046(10) 0.0055(11)
C15 0.0193(11) 0.0391(13) 0.0364(12) -0.0022(9) -0.0013(9) 0.0029(9)

loop_
_atom_type_symbol
_atom_type_description
_atom_type_scat_dispersion_real
_atom_type_scat_dispersion_imag
_atom_type_scat_source
C C 0.0033 0.0016 'International Tables Vol C Tables 4.2.6.8 and 6.1.1.4'
H H 0.0000 0.0000 'International Tables Vol C Tables 4.2.6.8 and 6.1.1.4'
Cd Cd -0.8075 1.2024 'International Tables Vol C Tables 4.2.6.8 and 6.1.1.4'
N N 0.0061 0.0033 'International Tables Vol C Tables 4.2.6.8 and 6.1.1.4'
O O 0.0106 0.0060 'International Tables Vol C Tables 4.2.6.8 and 6.1.1.4'

loop_
_geom_angle_atom_site_label_1
_geom_angle_atom_site_label_2
_geom_angle_atom_site_label_3
_geom_angle_site_symmetry_1
_geom_angle_site_symmetry_3
_geom_angle
O3 Cd1 N1 . 2_554 84.15(5)
O3 Cd1 N1 . . 84.14(5)
N1 Cd1 N1 2_554 . 168.29(9)
O3 Cd1 O1 . . 136.83(4)
N1 Cd1 O1 2_554 . 87.94(7)
N1 Cd1 O1 . . 100.65(7)
O3 Cd1 O1 . 2_554 136.83(4)
N1 Cd1 O1 2_554 2_554 100.64(7)
N1 Cd1 O1 . 2_554 87.94(7)
O1 Cd1 O1 . 2_554 86.35(8)
O3 Cd1 O2 . 2_554 83.75(4)
N1 Cd1 O2 2_554 2_554 87.28(7)
N1 Cd1 O2 . 2_554 91.45(7)
O1 Cd1 O2 . 2_554 138.24(6)
O1 Cd1 O2 2_554 2_554 54.03(6)
O3 Cd1 O2 . . 83.76(4)
N1 Cd1 O2 2_554 . 91.45(7)
N1 Cd1 O2 . . 87.28(7)
O1 Cd1 O2 . . 54.03(6)
O1 Cd1 O2 2_554 . 138.24(6)
O2 Cd1 O2 2_554 . 167.51(8)
O3 Cd1 C15 . . 110.42(5)
N1 Cd1 C15 2_554 . 89.50(7)
N1 Cd1 C15 . . 94.59(7)
O1 Cd1 C15 . . 26.95(6)
O1 Cd1 C15 2_554 . 112.49(7)
O2 Cd1 C15 2_554 . 165.07(7)
O2 Cd1 C15 . . 27.09(6)
O3 Cd1 C15 . 2_554 110.42(5)
N1 Cd1 C15 2_554 2_554 94.59(7)
N1 Cd1 C15 . 2_554 89.50(7)
O1 Cd1 C15 . 2_554 112.49(7)
O1 Cd1 C15 2_554 2_554 26.95(6)
O2 Cd1 C15 2_554 2_554 27.09(6)
O2 Cd1 C15 . 2_554 165.07(7)
C15 Cd1 C15 . 2_554 139.16(10)
C1 N1 C5 . . 117.0(2)
C1 N1 Cd1 . . 123.71(16)
C5 N1 Cd1 . . 119.27(16)
C15 O1 Cd1 . . 92.89(14)
C15 O2 Cd1 . . 91.02(13)
Cd1 O3 H1W . . 128.6
N1 C1 C2 . . 123.1(2)
N1 C1 H1 . . 118.4
C2 C1 H1 . . 118.4
C1 C2 C3 . . 120.4(2)
C1 C2 H2 . . 119.8
C3 C2 H2 . . 119.8
C2 C3 C4 . . 115.8(2)
C2 C3 C6 . . 121.0(2)
C4 C3 C6 . . 123.2(2)
C5 C4 C3 . . 120.2(2)
C5 C4 H4 . . 119.9
C3 C4 H4 . . 119.9
N1 C5 C4 . . 123.4(2)
N1 C5 H5 . . 118.3
C4 C5 H5 . . 118.3
C7 C6 C3 . . 125.0(2)
C7 C6 H6 . . 117.5
C3 C6 H6 . . 117.5
C6 C7 C8 . . 126.3(2)
C6 C7 H7 . . 116.8
C8 C7 H7 . . 116.8
C9 C8 C10 . . 118.0(2)
C9 C8 C7 . . 120.0(2)
C10 C8 C7 . . 122.0(2)
C10 C9 C8 5_666 . 121.9(2)
C10 C9 H9 5_666 . 119.0
C8 C9 H9 . . 119.0
C9 C10 C8 5_666 . 120.1(2)
C9 C10 H10 5_666 . 120.0
C8 C10 H10 . . 120.0
C12 C11 C13 . 7_455 120.6(2)
C12 C11 H11 . . 119.7
C13 C11 H11 7_455 . 119.7
C13 C12 C11 . . 118.3(2)
C13 C12 C14 . . 120.6(2)
C11 C12 C14 . . 121.1(2)
C12 C13 C11 . 7_455 121.1(2)
C12 C13 H13 . . 119.4
C11 C13 H13 7_455 . 119.4
C12 C14 C15 . . 109.57(19)
C12 C14 H14A . . 109.8
C15 C14 H14A . . 109.8
C12 C14 H14B . . 109.8
C15 C14 H14B . . 109.8
H14A C14 H14B . . 108.2
O1 C15 O2 . . 122.1(2)
O1 C15 C14 . . 118.6(2)
O2 C15 C14 . . 119.3(2)
O1 C15 Cd1 . . 60.16(12)
O2 C15 Cd1 . . 61.90(12)
C14 C15 Cd1 . . 176.42(16)

loop_
_geom_bond_atom_site_label_1
_geom_bond_atom_site_label_2
_geom_bond_site_symmetry_2
_geom_bond_distance
Cd1 O3 . 2.350(2)
Cd1 N1 2_554 2.361(2)
Cd1 N1 . 2.361(2)
Cd1 O1 . 2.3845(17)
Cd1 O1 2_554 2.3845(17)
Cd1 O2 2_554 2.4221(18)
Cd1 O2 . 2.4221(18)
Cd1 C15 . 2.745(2)
Cd1 C15 2_554 2.745(2)
N1 C1 . 1.334(3)
N1 C5 . 1.346(3)
O1 C15 . 1.246(3)
O2 C15 . 1.250(3)
O3 H1W . 0.8499
C1 C2 . 1.382(3)
C1 H1 . 0.9400
C2 C3 . 1.397(3)
C2 H2 . 0.9400
C3 C4 . 1.401(3)
C3 C6 . 1.458(3)
C4 C5 . 1.374(3)
C4 H4 . 0.9400
C5 H5 . 0.9400
C6 C7 . 1.328(3)
C6 H6 . 0.9400
C7 C8 . 1.471(3)
C7 H7 . 0.9400
C8 C9 . 1.390(3)
C8 C10 . 1.401(3)
C9 C10 5_666 1.380(3)
C9 H9 . 0.9400
C10 C9 5_666 1.380(3)
C10 H10 . 0.9400
C11 C12 . 1.386(3)
C11 C13 7_455 1.387(4)
C11 H11 . 0.9400
C12 C13 . 1.382(4)
C12 C14 . 1.523(3)
C13 C11 7_455 1.387(4)
C13 H13 . 0.9400
C14 C15 . 1.526(3)
C14 H14A . 0.9800
C14 H14B . 0.9800
